data_2108936
loop_
_publ_author_name
'Hasija, Avantika'
'Som, Shubham'
'Chopra, Deepak'

_publ_section_title
;
 Investigation of crystal structures, energetics and isostructurality in
 halogen-substituted phosphoramidates
;
_journal_issue 2
_journal_name_full 'Acta Crystallographica Section B'
_journal_page_first
;
;
_journal_paper_doi 10.1107/S2052520622000889
_journal_volume 78
_journal_year 2022
_chemical_formula_sum 'C18 H15 F N O3 P'
_chemical_formula_weight 343.28
_space_group_crystal_system orthorhombic
_space_group_IT_number 29
_space_group_name_Hall 'P 2c -2ac'
_space_group_name_H-M_alt 'P c a 21'
_atom_sites_solution_hydrogens mixed
_atom_sites_solution_primary iterative
_audit_creation_method SHELXL-2018/3
_cell_angle_alpha 90
_cell_angle_beta 90
_cell_angle_gamma 90
_cell_formula_units_Z 8
_cell_length_a 35.0174(17)
_cell_length_b 7.3265(3)
_cell_length_c 12.9270(5)
_cell_measurement_reflns_used 2073
_cell_measurement_temperature 100(2)
_cell_measurement_theta_max 26.10
_cell_measurement_theta_min 2.81
_cell_volume 3316.5(2)
_computing_cell_refinement 'Bruker SAINT'
_computing_data_collection 'Bruker APEX2'
_computing_data_reduction 'Bruker SAINT'
_computing_molecular_graphics 'PLATON (Spek, 2009) and Mercury (Macrae <i>et al.</i>, 2008)'
_computing_publication_material 'WINGX (Farrugia, 2014) and PLATON'
_computing_structure_refinement 'SHELXL-2018/3 (Sheldrick, 2018)'
_computing_structure_solution 'olex2.solve 1.3 (Bourhis et al., 2015)'
_diffrn_ambient_temperature 100(2)
_diffrn_measured_fraction_theta_full 0.996
_diffrn_measured_fraction_theta_max 0.997
_diffrn_measurement_device_type 'Bruker APEX-II CCD'
_diffrn_measurement_method '\f and \w scans'
_diffrn_radiation_type MoK\a
_diffrn_radiation_wavelength 0.71073
_diffrn_reflns_av_R_equivalents 0.0950
_diffrn_reflns_av_unetI/netI 0.1171
_diffrn_reflns_Laue_measured_fraction_full 0.996
_diffrn_reflns_Laue_measured_fraction_max 0.997
_diffrn_reflns_limit_h_max 48
_diffrn_reflns_limit_h_min -39
_diffrn_reflns_limit_k_max 6
_diffrn_reflns_limit_k_min -10
_diffrn_reflns_limit_l_max 17
_diffrn_reflns_limit_l_min -17
_diffrn_reflns_number 24220
_diffrn_reflns_point_group_measured_fraction_full 0.987
_diffrn_reflns_point_group_measured_fraction_max 0.972
_diffrn_reflns_theta_full 25.242
_diffrn_reflns_theta_max 29.572
_diffrn_reflns_theta_min 1.958
_exptl_absorpt_coefficient_mu 0.192
_exptl_absorpt_correction_T_max 0.7460
_exptl_absorpt_correction_T_min 0.5271
_exptl_absorpt_correction_type multi-scan
_exptl_absorpt_process_details SADABS-2014/5
_exptl_crystal_colour colourless
_exptl_crystal_density_diffrn 1.375
_exptl_crystal_description needle
_exptl_crystal_F_000 1424
_exptl_crystal_size_max 0.402
_exptl_crystal_size_mid 0.060
_exptl_crystal_size_min 0.060
_refine_diff_density_max 0.498
_refine_diff_density_min -0.530
_refine_diff_density_rms 0.079
_refine_ls_abs_structure_details
;
 Flack x determined using 1795 quotients [(I+)-(I-)]/[(I+)+(I-)]
 (Parsons, Flack and Wagner, Acta Cryst. B69 (2013) 249-259).
;
_refine_ls_abs_structure_Flack 0.30(13)
_refine_ls_extinction_method none
_refine_ls_goodness_of_fit_ref 0.972
_refine_ls_hydrogen_treatment mixed
_refine_ls_matrix_type full
_refine_ls_number_parameters 439
_refine_ls_number_reflns 9033
_refine_ls_number_restraints 1
_refine_ls_restrained_S_all 0.972
_refine_ls_R_factor_all 0.1147
_refine_ls_R_factor_gt 0.0638
_refine_ls_shift/su_max 0.000
_refine_ls_shift/su_mean 0.000
_refine_ls_structure_factor_coef Fsqd
_refine_ls_weighting_details 'w=1/[\s^2^(Fo^2^)+(0.0671P)^2^] where P=(Fo^2^+2Fc^2^)/3'
_refine_ls_weighting_scheme calc
_refine_ls_wR_factor_gt 0.1316
_refine_ls_wR_factor_ref 0.1569
_reflns_Friedel_coverage 0.870
_reflns_Friedel_fraction_full 0.976
_reflns_Friedel_fraction_max 0.944
_reflns_number_gt 5559
_reflns_number_total 9033
_reflns_threshold_expression 'I > 2\s(I)'
_cod_data_source_file aw5064sup1.cif
_cod_data_source_block 3F
_cod_depositor_comments
;
The following automatic conversions were performed:

data item '_exptl_absorpt_correction_type' value 'MULTI-SCAN' was
changed to 'multi-scan' in accordance with the
/home/data/users/saulius/crontab/automatic-downloads/rss-feeds/IUCr/lib/dictionaries/cif_core.dic
dictionary named 'cif_core.dic' version 2.4.2 last updated on
2011-04-26.

Automatic conversion script
Id: cif_fix_values 7556 2019-12-06 15:28:31Z antanas 
;
_cod_database_code 2108936
_shelx_shelxl_version_number 2018/3
_shelx_space_group_comment
;
The symmetry employed for this shelxl refinement is uniquely defined
by the following loop, which should always be used as a source of
symmetry information in preference to the above space-group names.
They are only intended as comments.
;
_shelx_estimated_absorpt_t_min 0.927
_shelx_estimated_absorpt_t_max 0.989

loop_
_space_group_symop_operation_xyz
'x, y, z'
'-x, -y, z+1/2'
'-x+1/2, y, z+1/2'
'x+1/2, -y, z'

loop_
_atom_site_label
_atom_site_type_symbol
_atom_site_fract_x
_atom_site_fract_y
_atom_site_fract_z
_atom_site_U_iso_or_equiv
_atom_site_adp_type
_atom_site_occupancy
_atom_site_site_symmetry_order
_atom_site_calc_flag
_atom_site_refinement_flags_posn
_atom_site_refinement_flags_adp
_atom_site_refinement_flags_occupancy
_atom_site_disorder_assembly
_atom_site_disorder_group
P1 P 0.11573(4) 0.00988(18) 0.41401(10) 0.0232(3) Uani 1 1 d . . . . .
F1 F 0.09800(12) 0.7220(4) 0.6810(3) 0.0498(10) Uani 1 1 d . . . . .
O1 O 0.07556(9) -0.0766(5) 0.4371(3) 0.0259(8) Uani 1 1 d . . . . .
O2 O 0.13839(9) -0.1168(5) 0.4908(3) 0.0247(8) Uani 1 1 d . . . . .
O3 O 0.12842(11) 0.0069(5) 0.3065(3) 0.0301(9) Uani 1 1 d . . . . .
N1 N 0.11651(12) 0.2178(6) 0.4581(3) 0.0242(9) Uani 1 1 d . . . . .
H1N H 0.1213(16) 0.291(8) 0.412(4) 0.029 Uiso 1 1 d . U . . .
C1 C 0.04068(13) 0.0019(7) 0.4073(4) 0.0261(10) Uani 1 1 d . . . . .
C2 C 0.01012(16) -0.0328(8) 0.4712(5) 0.0349(14) Uani 1 1 d . . . . .
H2 H 0.013498 -0.102553 0.532467 0.042 Uiso 1 1 calc R U . . .
C3 C -0.02545(17) 0.0342(8) 0.4458(5) 0.0419(15) Uani 1 1 d . . . . .
H3 H -0.046670 0.011252 0.489741 0.050 Uiso 1 1 calc R U . . .
C4 C -0.03016(19) 0.1348(8) 0.3564(6) 0.0457(17) Uani 1 1 d . . . . .
H4 H -0.054748 0.179506 0.338460 0.055 Uiso 1 1 calc R U . . .
C5 C 0.00073(17) 0.1708(8) 0.2928(5) 0.0412(15) Uani 1 1 d . . . . .
H5 H -0.002433 0.242288 0.232093 0.049 Uiso 1 1 calc R U . . .
C6 C 0.03647(17) 0.1013(8) 0.3187(5) 0.0366(13) Uani 1 1 d . . . . .
H6 H 0.057802 0.122893 0.274986 0.044 Uiso 1 1 calc R U . . .
C7 C 0.10668(14) 0.2857(7) 0.5565(4) 0.0223(11) Uani 1 1 d . . . . .
C8 C 0.10770(15) 0.4719(7) 0.5722(4) 0.0265(12) Uani 1 1 d . . . . .
H8 H 0.114972 0.552094 0.517872 0.032 Uiso 1 1 calc R U . . .
C9 C 0.09801(17) 0.5387(7) 0.6675(4) 0.0297(12) Uani 1 1 d . . . . .
C10 C 0.08739(16) 0.4319(8) 0.7500(4) 0.0314(12) Uani 1 1 d . . . . .
H10 H 0.081093 0.483419 0.815274 0.038 Uiso 1 1 calc R U . . .
C11 C 0.08635(15) 0.2449(7) 0.7330(4) 0.0267(11) Uani 1 1 d . . . . .
H11 H 0.079052 0.165999 0.787853 0.032 Uiso 1 1 calc R U . . .
C12 C 0.09577(14) 0.1705(7) 0.6373(4) 0.0243(11) Uani 1 1 d . . . . .
H12 H 0.094784 0.042215 0.626948 0.029 Uiso 1 1 calc R U . . .
C13 C 0.17875(14) -0.1050(7) 0.4949(4) 0.0261(11) Uani 1 1 d . . . . .
C14 C 0.19525(16) 0.0016(8) 0.5691(5) 0.0347(13) Uani 1 1 d . . . . .
H14 H 0.180022 0.071374 0.615266 0.042 Uiso 1 1 calc R U . . .
C15 C 0.23472(17) 0.0055(8) 0.5753(5) 0.0397(15) Uani 1 1 d . . . . .
H15 H 0.246710 0.077566 0.627082 0.048 Uiso 1 1 calc R U . . .
C16 C 0.25680(16) -0.0937(8) 0.5076(5) 0.0372(14) Uani 1 1 d . . . . .
H16 H 0.283861 -0.087392 0.511340 0.045 Uiso 1 1 calc R U . . .
C17 C 0.23945(16) -0.2023(8) 0.4341(5) 0.0376(13) Uani 1 1 d . . . . .
H17 H 0.254633 -0.272117 0.387757 0.045 Uiso 1 1 calc R U . . .
C18 C 0.19988(14) -0.2099(7) 0.4275(4) 0.0319(12) Uani 1 1 d . . . . .
H18 H 0.187702 -0.285575 0.377785 0.038 Uiso 1 1 calc R U . . .
P2 P 0.13896(4) 0.50428(18) 0.20986(11) 0.0238(3) Uani 1 1 d . . . . .
F2 F 0.13832(10) 1.2208(4) -0.0593(3) 0.0399(8) Uani 1 1 d . . . . .
O4 O 0.17216(10) 0.3845(5) 0.1640(3) 0.0267(8) Uani 1 1 d . . . . .
O5 O 0.10643(10) 0.4034(5) 0.1482(3) 0.0284(8) Uani 1 1 d . . . . .
O6 O 0.13545(10) 0.5028(5) 0.3226(3) 0.0269(8) Uani 1 1 d . . . . .
N2 N 0.14256(12) 0.7135(6) 0.1696(3) 0.0249(10) Uani 1 1 d . . . . .
H2N H 0.1395(16) 0.782(8) 0.215(4) 0.030 Uiso 1 1 d . U . . .
C19 C 0.06960(14) 0.4771(7) 0.1341(4) 0.0259(11) Uani 1 1 d . . . . .
C20 C 0.05263(15) 0.5894(7) 0.2063(5) 0.0329(12) Uani 1 1 d . . . . .
H20 H 0.065632 0.622334 0.268063 0.040 Uiso 1 1 calc R U . . .
C21 C 0.01618(16) 0.6529(8) 0.1865(5) 0.0371(14) Uani 1 1 d . . . . .
H21 H 0.004076 0.731384 0.234893 0.044 Uiso 1 1 calc R U . . .
C22 C -0.00272(16) 0.6041(8) 0.0979(5) 0.0387(14) Uani 1 1 d . . . . .
H22 H -0.027760 0.648876 0.085293 0.046 Uiso 1 1 calc R U . . .
C23 C 0.01461(17) 0.4896(8) 0.0265(5) 0.0375(14) Uani 1 1 d . . . . .
H23 H 0.001305 0.453947 -0.034269 0.045 Uiso 1 1 calc R U . . .
C24 C 0.05147(16) 0.4273(8) 0.0442(4) 0.0336(13) Uani 1 1 d . . . . .
H24 H 0.063934 0.351537 -0.005003 0.040 Uiso 1 1 calc R U . . .
C25 C 0.14347(14) 0.7820(7) 0.0675(4) 0.0229(11) Uani 1 1 d . . . . .
C26 C 0.13937(14) 0.9706(7) 0.0540(4) 0.0225(11) Uani 1 1 d . . . . .
H26 H 0.135017 1.049421 0.111108 0.027 Uiso 1 1 calc R U . . .
C27 C 0.14188(15) 1.0375(8) -0.0453(4) 0.0280(12) Uani 1 1 d . . . . .
C28 C 0.14851(16) 0.9315(8) -0.1312(4) 0.0299(12) Uani 1 1 d . . . . .
H28 H 0.150702 0.983905 -0.198191 0.036 Uiso 1 1 calc R U . . .
C29 C 0.15186(15) 0.7460(8) -0.1160(4) 0.0303(12) Uani 1 1 d . . . . .
H29 H 0.155876 0.668732 -0.173970 0.036 Uiso 1 1 calc R U . . .
C30 C 0.14951(14) 0.6690(7) -0.0180(4) 0.0260(11) Uani 1 1 d . . . . .
H30 H 0.151972 0.540838 -0.009223 0.031 Uiso 1 1 calc R U . . .
C31 C 0.20977(14) 0.3913(7) 0.2025(4) 0.0267(11) Uani 1 1 d . . . . .
C32 C 0.23707(17) 0.4841(8) 0.1462(5) 0.0386(15) Uani 1 1 d . . . . .
H32 H 0.230031 0.550420 0.085994 0.046 Uiso 1 1 calc R U . . .
C33 C 0.27456(18) 0.4799(9) 0.1780(6) 0.0458(17) Uani 1 1 d . . . . .
H33 H 0.293517 0.543410 0.139704 0.055 Uiso 1 1 calc R U . . .
C34 C 0.28456(18) 0.3839(9) 0.2651(5) 0.0436(15) Uani 1 1 d . . . . .
H34 H 0.310494 0.379776 0.286561 0.052 Uiso 1 1 calc R U . . .
C35 C 0.25711(18) 0.2939(9) 0.3211(5) 0.0440(15) Uani 1 1 d . . . . .
H35 H 0.264296 0.228867 0.381658 0.053 Uiso 1 1 calc R U . . .
C36 C 0.21905(16) 0.2962(8) 0.2911(4) 0.0362(13) Uani 1 1 d . . . . .
H36 H 0.200063 0.234361 0.330216 0.043 Uiso 1 1 calc R U . . .

loop_
_atom_site_aniso_label
_atom_site_aniso_U_11
_atom_site_aniso_U_22
_atom_site_aniso_U_33
_atom_site_aniso_U_23
_atom_site_aniso_U_13
_atom_site_aniso_U_12
P1 0.0252(6) 0.0179(7) 0.0264(7) -0.0005(5) 0.0014(5) -0.0008(5)
F1 0.089(3) 0.0212(19) 0.039(2) -0.0047(15) 0.0130(18) -0.0018(18)
O1 0.0205(17) 0.0195(19) 0.038(2) 0.0020(15) -0.0030(14) -0.0019(14)
O2 0.0195(16) 0.021(2) 0.0339(19) -0.0009(15) -0.0004(14) 0.0023(14)
O3 0.036(2) 0.022(2) 0.032(2) -0.0032(16) 0.0031(16) 0.0005(16)
N1 0.029(2) 0.018(2) 0.026(2) 0.0032(17) 0.0062(17) 0.0012(18)
C1 0.024(2) 0.020(3) 0.035(3) -0.004(2) -0.007(2) 0.002(2)
C2 0.031(3) 0.029(3) 0.045(4) 0.005(3) 0.001(3) -0.001(2)
C3 0.030(3) 0.034(4) 0.063(4) 0.002(3) 0.000(3) -0.002(3)
C4 0.035(3) 0.022(3) 0.080(5) -0.002(3) -0.019(3) 0.002(3)
C5 0.042(3) 0.028(3) 0.053(4) 0.004(3) -0.017(3) -0.004(3)
C6 0.036(3) 0.029(3) 0.045(3) 0.001(3) -0.010(2) -0.003(2)
C7 0.022(2) 0.019(3) 0.027(3) -0.001(2) 0.0002(18) 0.001(2)
C8 0.028(3) 0.024(3) 0.028(3) -0.001(2) 0.002(2) -0.007(2)
C9 0.046(3) 0.014(3) 0.029(3) -0.004(2) 0.001(2) 0.003(2)
C10 0.044(3) 0.025(3) 0.026(3) -0.001(2) 0.003(2) 0.001(3)
C11 0.032(3) 0.024(3) 0.024(3) 0.003(2) 0.0020(19) 0.002(2)
C12 0.028(3) 0.017(3) 0.027(3) -0.001(2) -0.001(2) 0.002(2)
C13 0.022(2) 0.023(3) 0.033(3) 0.001(2) 0.003(2) -0.001(2)
C14 0.030(3) 0.037(4) 0.037(3) -0.006(3) -0.001(2) 0.004(3)
C15 0.031(3) 0.037(4) 0.051(4) -0.016(3) -0.010(3) -0.005(3)
C16 0.024(3) 0.035(4) 0.053(4) 0.001(3) -0.003(3) -0.001(3)
C17 0.028(3) 0.036(3) 0.048(3) -0.002(3) 0.001(2) 0.008(2)
C18 0.026(3) 0.032(3) 0.039(3) -0.006(3) -0.002(2) 0.002(2)
P2 0.0260(6) 0.0191(7) 0.0263(7) -0.0007(5) 0.0014(5) -0.0002(6)
F2 0.064(2) 0.0218(18) 0.0338(17) 0.0025(14) -0.0034(15) 0.0034(15)
O4 0.0241(18) 0.023(2) 0.0328(19) -0.0032(15) -0.0006(14) 0.0038(15)
O5 0.0260(19) 0.023(2) 0.036(2) -0.0049(17) -0.0014(15) 0.0008(15)
O6 0.031(2) 0.024(2) 0.0255(19) 0.0010(15) 0.0026(14) -0.0004(15)
N2 0.030(2) 0.020(2) 0.024(2) -0.0045(18) 0.0038(17) -0.0022(19)
C19 0.023(3) 0.021(3) 0.034(3) 0.000(2) 0.003(2) 0.001(2)
C20 0.029(3) 0.027(3) 0.043(3) -0.005(3) -0.001(2) -0.001(2)
C21 0.025(3) 0.033(4) 0.053(4) -0.005(3) 0.005(2) 0.001(2)
C22 0.027(3) 0.031(4) 0.059(4) 0.008(3) 0.000(3) -0.002(3)
C23 0.036(3) 0.038(4) 0.038(3) 0.000(3) -0.004(2) -0.001(3)
C24 0.029(3) 0.034(4) 0.038(3) -0.001(3) 0.003(2) -0.001(2)
C25 0.022(2) 0.020(3) 0.027(3) 0.001(2) 0.0008(19) 0.000(2)
C26 0.024(3) 0.017(3) 0.027(3) -0.004(2) 0.0008(19) 0.001(2)
C27 0.028(3) 0.019(3) 0.036(3) -0.001(2) -0.002(2) 0.002(2)
C28 0.037(3) 0.026(3) 0.026(3) 0.003(2) 0.004(2) 0.001(2)
C29 0.032(3) 0.027(3) 0.031(3) -0.005(2) 0.002(2) 0.003(2)
C30 0.030(3) 0.020(3) 0.029(3) -0.002(2) 0.004(2) 0.000(2)
C31 0.025(3) 0.021(3) 0.035(3) -0.002(2) -0.002(2) 0.001(2)
C32 0.033(3) 0.032(4) 0.050(4) 0.012(3) -0.006(3) -0.004(3)
C33 0.028(3) 0.036(4) 0.073(5) 0.008(3) -0.001(3) -0.008(3)
C34 0.032(3) 0.036(4) 0.063(4) -0.006(3) -0.013(3) -0.001(3)
C35 0.042(4) 0.046(4) 0.044(3) -0.002(3) -0.011(3) 0.012(3)
C36 0.037(3) 0.035(4) 0.037(3) 0.008(2) 0.003(2) 0.005(3)

loop_
_atom_type_symbol
_atom_type_description
_atom_type_scat_dispersion_real
_atom_type_scat_dispersion_imag
_atom_type_scat_source
C C 0.0033 0.0016 'International Tables Vol C Tables 4.2.6.8 and 6.1.1.4'
H H 0.0000 0.0000 'International Tables Vol C Tables 4.2.6.8 and 6.1.1.4'
F F 0.0171 0.0103 'International Tables Vol C Tables 4.2.6.8 and 6.1.1.4'
N N 0.0061 0.0033 'International Tables Vol C Tables 4.2.6.8 and 6.1.1.4'
O O 0.0106 0.0060 'International Tables Vol C Tables 4.2.6.8 and 6.1.1.4'
P P 0.1023 0.0942 'International Tables Vol C Tables 4.2.6.8 and 6.1.1.4'

loop_
_geom_angle_atom_site_label_1
_geom_angle_atom_site_label_2
_geom_angle_atom_site_label_3
_geom_angle
_geom_angle_site_symmetry_1
_geom_angle_site_symmetry_3
_geom_angle_publ_flag
O3 P1 O1 116.6(2) . . ?
O3 P1 O2 116.0(2) . . ?
O1 P1 O2 95.38(19) . . ?
O3 P1 N1 110.0(2) . . ?
O1 P1 N1 109.1(2) . . ?
O2 P1 N1 108.8(2) . . ?
C1 O1 P1 124.2(3) . . ?
C13 O2 P1 119.4(3) . . ?
C7 N1 P1 130.0(4) . . ?
C7 N1 H1N 118(4) . . ?
P1 N1 H1N 111(4) . . ?
C6 C1 C2 121.2(5) . . ?
C6 C1 O1 122.8(5) . . ?
C2 C1 O1 115.9(5) . . ?
C1 C2 C3 119.6(6) . . ?
C1 C2 H2 120.2 . . ?
C3 C2 H2 120.2 . . ?
C2 C3 C4 119.8(6) . . ?
C2 C3 H3 120.1 . . ?
C4 C3 H3 120.1 . . ?
C3 C4 C5 120.4(6) . . ?
C3 C4 H4 119.8 . . ?
C5 C4 H4 119.8 . . ?
C4 C5 C6 119.3(6) . . ?
C4 C5 H5 120.3 . . ?
C6 C5 H5 120.3 . . ?
C1 C6 C5 119.6(6) . . ?
C1 C6 H6 120.2 . . ?
C5 C6 H6 120.2 . . ?
C8 C7 C12 119.7(5) . . ?
C8 C7 N1 118.4(5) . . ?
C12 C7 N1 121.9(5) . . ?
C9 C8 C7 118.6(5) . . ?
C9 C8 H8 120.7 . . ?
C7 C8 H8 120.7 . . ?
F1 C9 C8 118.1(5) . . ?
F1 C9 C10 117.6(5) . . ?
C8 C9 C10 124.2(5) . . ?
C9 C10 C11 116.5(5) . . ?
C9 C10 H10 121.8 . . ?
C11 C10 H10 121.8 . . ?
C10 C11 C12 121.4(5) . . ?
C10 C11 H11 119.3 . . ?
C12 C11 H11 119.3 . . ?
C11 C12 C7 119.5(5) . . ?
C11 C12 H12 120.2 . . ?
C7 C12 H12 120.2 . . ?
C14 C13 C18 122.4(5) . . ?
C14 C13 O2 118.9(5) . . ?
C18 C13 O2 118.6(4) . . ?
C13 C14 C15 118.4(5) . . ?
C13 C14 H14 120.8 . . ?
C15 C14 H14 120.8 . . ?
C16 C15 C14 120.8(5) . . ?
C16 C15 H15 119.6 . . ?
C14 C15 H15 119.6 . . ?
C15 C16 C17 119.7(5) . . ?
C15 C16 H16 120.1 . . ?
C17 C16 H16 120.1 . . ?
C16 C17 C18 120.3(5) . . ?
C16 C17 H17 119.9 . . ?
C18 C17 H17 119.9 . . ?
C13 C18 C17 118.4(5) . . ?
C13 C18 H18 120.8 . . ?
C17 C18 H18 120.8 . . ?
O6 P2 O4 115.7(2) . . ?
O6 P2 O5 116.1(2) . . ?
O4 P2 O5 94.7(2) . . ?
O6 P2 N2 109.4(2) . . ?
O4 P2 N2 110.4(2) . . ?
O5 P2 N2 109.7(2) . . ?
C31 O4 P2 122.6(3) . . ?
C19 O5 P2 123.2(3) . . ?
C25 N2 P2 129.5(4) . . ?
C25 N2 H2N 118(4) . . ?
P2 N2 H2N 111(4) . . ?
C24 C19 C20 122.1(5) . . ?
C24 C19 O5 115.5(4) . . ?
C20 C19 O5 122.4(5) . . ?
C19 C20 C21 118.2(5) . . ?
C19 C20 H20 120.9 . . ?
C21 C20 H20 120.9 . . ?
C22 C21 C20 120.9(5) . . ?
C22 C21 H21 119.5 . . ?
C20 C21 H21 119.5 . . ?
C21 C22 C23 120.1(5) . . ?
C21 C22 H22 119.9 . . ?
C23 C22 H22 119.9 . . ?
C22 C23 C24 119.8(6) . . ?
C22 C23 H23 120.1 . . ?
C24 C23 H23 120.1 . . ?
C19 C24 C23 118.8(5) . . ?
C19 C24 H24 120.6 . . ?
C23 C24 H24 120.6 . . ?
C30 C25 C26 120.1(5) . . ?
C30 C25 N2 122.2(5) . . ?
C26 C25 N2 117.7(4) . . ?
C27 C26 C25 117.5(5) . . ?
C27 C26 H26 121.3 . . ?
C25 C26 H26 121.3 . . ?
F2 C27 C28 117.7(5) . . ?
F2 C27 C26 118.0(5) . . ?
C28 C27 C26 124.3(5) . . ?
C27 C28 C29 117.1(5) . . ?
C27 C28 H28 121.5 . . ?
C29 C28 H28 121.5 . . ?
C28 C29 C30 121.7(5) . . ?
C28 C29 H29 119.1 . . ?
C30 C29 H29 119.1 . . ?
C29 C30 C25 119.3(5) . . ?
C29 C30 H30 120.3 . . ?
C25 C30 H30 120.3 . . ?
C36 C31 C32 121.5(5) . . ?
C36 C31 O4 119.7(5) . . ?
C32 C31 O4 118.6(5) . . ?
C33 C32 C31 119.5(6) . . ?
C33 C32 H32 120.3 . . ?
C31 C32 H32 120.3 . . ?
C34 C33 C32 120.0(6) . . ?
C34 C33 H33 120.0 . . ?
C32 C33 H33 120.0 . . ?
C35 C34 C33 120.0(6) . . ?
C35 C34 H34 120.0 . . ?
C33 C34 H34 120.0 . . ?
C34 C35 C36 121.3(6) . . ?
C34 C35 H35 119.4 . . ?
C36 C35 H35 119.4 . . ?
C31 C36 C35 117.7(5) . . ?
C31 C36 H36 121.2 . . ?
C35 C36 H36 121.2 . . ?

loop_
_geom_bond_atom_site_label_1
_geom_bond_atom_site_label_2
_geom_bond_distance
_geom_bond_site_symmetry_2
_geom_bond_publ_flag
P1 O3 1.459(4) . ?
P1 O1 1.571(3) . ?
P1 O2 1.574(4) . ?
P1 N1 1.627(4) . ?
F1 C9 1.354(6) . ?
O1 C1 1.404(6) . ?
O2 C13 1.417(6) . ?
N1 C7 1.409(6) . ?
N1 H1N 0.81(5) . ?
C1 C6 1.366(8) . ?
C1 C2 1.375(7) . ?
C2 C3 1.378(8) . ?
C2 H2 0.9500 . ?
C3 C4 1.380(9) . ?
C3 H3 0.9500 . ?
C4 C5 1.384(9) . ?
C4 H4 0.9500 . ?
C5 C6 1.392(8) . ?
C5 H5 0.9500 . ?
C6 H6 0.9500 . ?
C7 C8 1.379(7) . ?
C7 C12 1.396(7) . ?
C8 C9 1.369(8) . ?
C8 H8 0.9500 . ?
C9 C10 1.374(7) . ?
C10 C11 1.388(7) . ?
C10 H10 0.9500 . ?
C11 C12 1.392(7) . ?
C11 H11 0.9500 . ?
C12 H12 0.9500 . ?
C13 C14 1.365(8) . ?
C13 C18 1.377(7) . ?
C14 C15 1.385(8) . ?
C14 H14 0.9500 . ?
C15 C16 1.376(8) . ?
C15 H15 0.9500 . ?
C16 C17 1.380(8) . ?
C16 H16 0.9500 . ?
C17 C18 1.389(7) . ?
C17 H17 0.9500 . ?
C18 H18 0.9500 . ?
P2 O6 1.463(4) . ?
P2 O4 1.573(4) . ?
P2 O5 1.575(4) . ?
P2 N2 1.624(5) . ?
F2 C27 1.361(6) . ?
O4 C31 1.408(6) . ?
O5 C19 1.410(6) . ?
N2 C25 1.412(6) . ?
N2 H2N 0.78(6) . ?
C19 C24 1.374(7) . ?
C19 C20 1.379(7) . ?
C20 C21 1.382(7) . ?
C20 H20 0.9500 . ?
C21 C22 1.370(8) . ?
C21 H21 0.9500 . ?
C22 C23 1.387(8) . ?
C22 H22 0.9500 . ?
C23 C24 1.388(8) . ?
C23 H23 0.9500 . ?
C24 H24 0.9500 . ?
C25 C30 1.397(7) . ?
C25 C26 1.400(7) . ?
C26 C27 1.377(8) . ?
C26 H26 0.9500 . ?
C27 C28 1.374(7) . ?
C28 C29 1.379(7) . ?
C28 H28 0.9500 . ?
C29 C30 1.388(7) . ?
C29 H29 0.9500 . ?
C30 H30 0.9500 . ?
C31 C36 1.380(7) . ?
C31 C32 1.381(8) . ?
C32 C33 1.376(9) . ?
C32 H32 0.9500 . ?
C33 C34 1.373(9) . ?
C33 H33 0.9500 . ?
C34 C35 1.372(9) . ?
C34 H34 0.9500 . ?
C35 C36 1.388(8) . ?
C35 H35 0.9500 . ?
C36 H36 0.9500 . ?

loop_
_geom_torsion_atom_site_label_1
_geom_torsion_atom_site_label_2
_geom_torsion_atom_site_label_3
_geom_torsion_atom_site_label_4
_geom_torsion
_geom_torsion_site_symmetry_1
_geom_torsion_site_symmetry_2
_geom_torsion_site_symmetry_3
_geom_torsion_site_symmetry_4
_geom_torsion_publ_flag
O3 P1 O1 C1 -71.0(4) . . . . ?
O2 P1 O1 C1 166.3(4) . . . . ?
N1 P1 O1 C1 54.3(4) . . . . ?
O3 P1 O2 C13 51.9(4) . . . . ?
O1 P1 O2 C13 175.0(3) . . . . ?
N1 P1 O2 C13 -72.7(4) . . . . ?
O3 P1 N1 C7 179.8(4) . . . . ?
O1 P1 N1 C7 50.8(5) . . . . ?
O2 P1 N1 C7 -52.0(5) . . . . ?
P1 O1 C1 C6 33.1(7) . . . . ?
P1 O1 C1 C2 -149.3(4) . . . . ?
C6 C1 C2 C3 -0.2(8) . . . . ?
O1 C1 C2 C3 -177.9(5) . . . . ?
C1 C2 C3 C4 0.3(9) . . . . ?
C2 C3 C4 C5 -0.9(9) . . . . ?
C3 C4 C5 C6 1.4(9) . . . . ?
C2 C1 C6 C5 0.7(8) . . . . ?
O1 C1 C6 C5 178.2(5) . . . . ?
C4 C5 C6 C1 -1.3(9) . . . . ?
P1 N1 C7 C8 -176.0(4) . . . . ?
P1 N1 C7 C12 3.4(7) . . . . ?
C12 C7 C8 C9 0.2(8) . . . . ?
N1 C7 C8 C9 179.7(5) . . . . ?
C7 C8 C9 F1 -178.0(5) . . . . ?
C7 C8 C9 C10 0.4(9) . . . . ?
F1 C9 C10 C11 177.8(5) . . . . ?
C8 C9 C10 C11 -0.6(9) . . . . ?
C9 C10 C11 C12 0.3(8) . . . . ?
C10 C11 C12 C7 0.3(7) . . . . ?
C8 C7 C12 C11 -0.6(7) . . . . ?
N1 C7 C12 C11 -180.0(4) . . . . ?
P1 O2 C13 C14 96.2(5) . . . . ?
P1 O2 C13 C18 -87.5(5) . . . . ?
C18 C13 C14 C15 0.9(9) . . . . ?
O2 C13 C14 C15 177.1(5) . . . . ?
C13 C14 C15 C16 0.9(9) . . . . ?
C14 C15 C16 C17 -1.7(9) . . . . ?
C15 C16 C17 C18 0.8(9) . . . . ?
C14 C13 C18 C17 -1.8(8) . . . . ?
O2 C13 C18 C17 -177.9(5) . . . . ?
C16 C17 C18 C13 0.9(8) . . . . ?
O6 P2 O4 C31 -48.2(4) . . . . ?
O5 P2 O4 C31 -170.2(4) . . . . ?
N2 P2 O4 C31 76.8(4) . . . . ?
O6 P2 O5 C19 75.6(4) . . . . ?
O4 P2 O5 C19 -162.7(4) . . . . ?
N2 P2 O5 C19 -49.0(4) . . . . ?
O6 P2 N2 C25 -174.5(4) . . . . ?
O4 P2 N2 C25 57.1(5) . . . . ?
O5 P2 N2 C25 -46.0(5) . . . . ?
P2 O5 C19 C24 149.6(4) . . . . ?
P2 O5 C19 C20 -31.3(7) . . . . ?
C24 C19 C20 C21 0.0(8) . . . . ?
O5 C19 C20 C21 -179.0(5) . . . . ?
C19 C20 C21 C22 0.6(8) . . . . ?
C20 C21 C22 C23 0.0(9) . . . . ?
C21 C22 C23 C24 -1.2(9) . . . . ?
C20 C19 C24 C23 -1.2(8) . . . . ?
O5 C19 C24 C23 177.9(5) . . . . ?
C22 C23 C24 C19 1.8(9) . . . . ?
P2 N2 C25 C30 -14.1(7) . . . . ?
P2 N2 C25 C26 167.9(4) . . . . ?
C30 C25 C26 C27 -0.6(7) . . . . ?
N2 C25 C26 C27 177.4(5) . . . . ?
C25 C26 C27 F2 -179.3(4) . . . . ?
C25 C26 C27 C28 -0.7(8) . . . . ?
F2 C27 C28 C29 -179.7(5) . . . . ?
C26 C27 C28 C29 1.7(8) . . . . ?
C27 C28 C29 C30 -1.4(8) . . . . ?
C28 C29 C30 C25 0.2(8) . . . . ?
C26 C25 C30 C29 0.8(7) . . . . ?
N2 C25 C30 C29 -177.0(5) . . . . ?
P2 O4 C31 C36 80.3(6) . . . . ?
P2 O4 C31 C32 -103.9(5) . . . . ?
C36 C31 C32 C33 1.0(9) . . . . ?
O4 C31 C32 C33 -174.7(5) . . . . ?
C31 C32 C33 C34 0.0(10) . . . . ?
C32 C33 C34 C35 -0.8(10) . . . . ?
C33 C34 C35 C36 0.6(10) . . . . ?
C32 C31 C36 C35 -1.1(8) . . . . ?
O4 C31 C36 C35 174.5(5) . . . . ?
C34 C35 C36 C31 0.4(9) . . . . ?

_cod_database_fobs_code 2108936
